data_7060455
loop_
_publ_author_name
'Zhao, Guozheng'
'Liu, Wenya'
'Yuan, Fang'
'Liu, Jinjian'

_publ_section_title
;
 Three Mn--viologen complexes containing
 1-carboxyethyl-4,4&#x2032;-bipyridinium: crystal structures,
 photochromism and theoretical calculations
;
_journal_issue 15
_journal_name_full 'New Journal of Chemistry'
_journal_page_first 6787
_journal_page_last 6795
_journal_paper_doi 10.1039/D0NJ06279K
_journal_volume 45
_journal_year 2021
_chemical_formula_moiety 'H12 Mn O6, 2(C12 H10 N2 O2), C8 H4 O4, 2(H2 O)'
_chemical_formula_sum 'C32 H40 Mn N4 O16'
_chemical_formula_weight 791.62
_space_group_crystal_system monoclinic
_space_group_IT_number 15
_space_group_name_Hall '-C 2yc'
_space_group_name_H-M_alt 'C 1 2/c 1'
_atom_sites_solution_hydrogens mixed
_audit_creation_date 2021-02-11
_audit_creation_method
;
Olex2 1.5-dev
(compiled 2021.02.06 svn.rb'dbe4f857' for OlexSys, GUI svn.r6224)
;
_audit_update_record
;
2021-02-24 deposited with the CCDC.	2021-03-12 downloaded from the CCDC.
;
_cell_angle_alpha 90
_cell_angle_beta 117.498(7)
_cell_angle_gamma 90
_cell_formula_units_Z 4
_cell_length_a 22.9837(13)
_cell_length_b 6.9704(3)
_cell_length_c 24.5066(13)
_cell_measurement_reflns_used 4824
_cell_measurement_temperature 293(2)
_cell_measurement_theta_max 30.1910
_cell_measurement_theta_min 3.8190
_cell_volume 3482.6(4)
_computing_cell_refinement 'CrysAlisPro 1.171.40.53 (Rigaku OD, 2019)'
_computing_data_collection 'CrysAlisPro 1.171.40.53 (Rigaku OD, 2019)'
_computing_data_reduction 'CrysAlisPro 1.171.40.53 (Rigaku OD, 2019)'
_computing_molecular_graphics 'Olex2 1.5-dev (Dolomanov et al., 2009)'
_computing_publication_material 'Olex2 1.5-dev (Dolomanov et al., 2009)'
_computing_structure_refinement 'SHELXL 2018/3 (Sheldrick, 2015)'
_computing_structure_solution 'SHELXT 2018/2 (Sheldrick, 2018)'
_diffrn_ambient_temperature 273.15
_diffrn_detector_area_resol_mean 16.0710
_diffrn_detector_type Eos
_diffrn_measured_fraction_theta_full 0.997
_diffrn_measured_fraction_theta_max 0.924
_diffrn_measurement_details
;
List of Runs (angles in degrees, time in seconds):

  # Type    Start    End  Width  t~exp~   \w     \q     \k     \f   Frames
#--------------------------------------------------------------------------
  1  \w    -35.00  31.00   1.00    3.05    --   22.39 -77.00 -30.00   66
  2  \w    -25.00  64.00   1.00    3.05    --   22.39 -99.00 -60.00   89
  3  \w    -21.00  63.00   1.00    3.05    --   22.39 -99.00  60.00   84
  4  \w     60.00  86.00   1.00    3.05    --   22.39  57.00  90.00   26
  5  \w      6.00  80.00   1.00    3.05    --   22.39  77.00 120.00   74
  6  \w    -40.00  31.00   1.00    3.05    --   22.39 -57.00-180.00   71
  7  \w    -42.00   0.00   1.00    3.05    --  -22.71 -77.00-180.00   42
;
_diffrn_measurement_device 'four-circle diffractometer'
_diffrn_measurement_device_type 'Bruker P4'
_diffrn_measurement_method '\w scans'
_diffrn_radiation_monochromator graphite
_diffrn_radiation_type MoK\a
_diffrn_radiation_wavelength 0.71073
_diffrn_reflns_av_R_equivalents 0.0294
_diffrn_reflns_av_unetI/netI 0.0355
_diffrn_reflns_Laue_measured_fraction_full 0.997
_diffrn_reflns_Laue_measured_fraction_max 0.924
_diffrn_reflns_limit_h_max 31
_diffrn_reflns_limit_h_min -31
_diffrn_reflns_limit_k_max 9
_diffrn_reflns_limit_k_min -7
_diffrn_reflns_limit_l_max 33
_diffrn_reflns_limit_l_min -33
_diffrn_reflns_number 16719
_diffrn_reflns_point_group_measured_fraction_full 0.997
_diffrn_reflns_point_group_measured_fraction_max 0.924
_diffrn_reflns_theta_full 25.242
_diffrn_reflns_theta_max 30.591
_diffrn_reflns_theta_min 3.749
_exptl_absorpt_coefficient_mu 0.461
_exptl_absorpt_correction_T_max 1.00000
_exptl_absorpt_correction_T_min 0.67484
_exptl_absorpt_correction_type none
_exptl_absorpt_process_details
;
CrysAlisPro 1.171.40.53 (Rigaku Oxford Diffraction, 2019)
Empirical absorption correction using spherical harmonics,
 implemented in SCALE3 ABSPACK scaling algorithm.
;
_exptl_crystal_colour yellow
_exptl_crystal_density_diffrn 1.510
_exptl_crystal_description block
_exptl_crystal_F_000 1652
_exptl_crystal_size_max 0.3
_exptl_crystal_size_mid 0.3
_exptl_crystal_size_min 0.2
_refine_diff_density_max 0.273
_refine_diff_density_min -0.352
_refine_diff_density_rms 0.053
_refine_ls_extinction_method none
_refine_ls_goodness_of_fit_ref 1.031
_refine_ls_hydrogen_treatment mixed
_refine_ls_matrix_type full
_refine_ls_number_parameters 253
_refine_ls_number_reflns 4944
_refine_ls_number_restraints 5
_refine_ls_restrained_S_all 1.031
_refine_ls_R_factor_all 0.0600
_refine_ls_R_factor_gt 0.0426
_refine_ls_shift/su_max 0.001
_refine_ls_shift/su_mean 0.000
_refine_ls_structure_factor_coef Fsqd
_refine_ls_weighting_details 'w=1/[\s^2^(Fo^2^)+(0.0365P)^2^+2.9951P] where P=(Fo^2^+2Fc^2^)/3'
_refine_ls_weighting_scheme calc
_refine_ls_wR_factor_gt 0.0921
_refine_ls_wR_factor_ref 0.1034
_reflns_Friedel_coverage 0.000
_reflns_number_gt 3865
_reflns_number_total 4944
_reflns_threshold_expression 'I > 2\s(I)'
_cod_data_source_file d0nj06279k2.cif
_cod_data_source_block 3
_cod_depositor_comments 'Adding full bibliography for 7060454--7060456.cif.'
_cod_database_code 7060455
_shelx_shelxl_version_number 2018/3
_shelx_space_group_comment
;
The symmetry employed for this shelxl refinement is uniquely defined
by the following loop, which should always be used as a source of
symmetry information in preference to the above space-group names.
They are only intended as comments.
;
_olex2_refinement_description
;
1. Fixed Uiso
 At 1.2 times of:
  All C(H) groups, All C(H,H) groups
 At 1.5 times of:
  All O(H,H) groups
2. Restrained distances
 O002-H00C = O002-H00D
 0.85 with sigma of 0.02
 H00C-H00D
 1.34 with sigma of 0.04
 Mn01-H00E \\sim Mn01-H00F
 with sigma of 0.02
 Mn01-H00C \\sim Mn01-H00D
 with sigma of 0.02
3.a Free rotating group:
 O003(H00E,H00F), O00A(H00S,H00T)
3.b Rotating group:
 O004(H00G,H00H)
3.c Secondary CH2 refined with riding coordinates:
 C00M(H00A,H00B)
3.d Aromatic/amide H refined with riding coordinates:
 C00C(H00I), C00G(H00M), C00J(H00J), C00K(H00K), C00L(H00L), C00N(H00N),
 C00O(H00O), C00P(H00P), C00Q(H00Q), C00R(H00R)
;
_olex2_submission_special_instructions 'No special instructions were received'
_oxdiff_exptl_absorpt_empirical_details
;
Empirical correction (ABSPACK) includes:
- Absorption correction using spherical harmonics
- Frame scaling
;

loop_
_space_group_symop_operation_xyz
'x, y, z'
'-x, y, -z+1/2'
'x+1/2, y+1/2, z'
'-x+1/2, y+1/2, -z+1/2'
'-x, -y, -z'
'x, -y, z-1/2'
'-x+1/2, -y+1/2, -z'
'x+1/2, -y+1/2, z-1/2'

loop_
_atom_site_label
_atom_site_type_symbol
_atom_site_fract_x
_atom_site_fract_y
_atom_site_fract_z
_atom_site_U_iso_or_equiv
_atom_site_adp_type
_atom_site_occupancy
_atom_site_site_symmetry_order
_atom_site_calc_flag
_atom_site_refinement_flags_posn
_atom_site_refinement_flags_adp
_atom_site_refinement_flags_occupancy
_atom_site_disorder_assembly
_atom_site_disorder_group
Mn01 Mn 0.500000 0.62021(5) 0.750000 0.02577(10) Uani 1 2 d DS T P . .
O002 O 0.43336(6) 0.39542(17) 0.69217(6) 0.0315(3) Uani 1 1 d D . . . .
H00C H 0.4450(9) 0.326(3) 0.6715(9) 0.047 Uiso 1 1 d D U . . .
H00D H 0.4185(9) 0.321(3) 0.7097(9) 0.047 Uiso 1 1 d D U . . .
O003 O 0.55382(7) 0.61568(19) 0.69846(6) 0.0397(3) Uani 1 1 d G . . . .
H00E H 0.540697 0.552785 0.665123 0.060 Uiso 1 1 d DG U . . .
H00F H 0.573102 0.713024 0.693440 0.060 Uiso 1 1 d DG U . . .
O004 O 0.56618(6) 0.84425(18) 0.81202(6) 0.0400(3) Uani 1 1 d . . . . .
H00G H 0.576802 0.921884 0.791287 0.060 Uiso 1 1 d R U . . .
H00H H 0.545184 0.912913 0.825688 0.060 Uiso 1 1 d R U . . .
O005 O 0.62727(7) 0.91947(19) 0.69662(7) 0.0475(4) Uani 1 1 d . . . . .
O006 O 0.62130(8) 1.10404(19) 0.76792(7) 0.0473(4) Uani 1 1 d . . . . .
O007 O 0.45807(8) 0.1474(2) 0.62177(7) 0.0480(4) Uani 1 1 d . . . . .
O008 O 0.50618(8) 0.3903(2) 0.59949(7) 0.0551(4) Uani 1 1 d . . . . .
N009 N 0.69828(7) 1.1816(2) 0.67039(7) 0.0314(3) Uani 1 1 d . . . . .
O00A O 0.68520(10) 0.6328(3) 0.65890(8) 0.0656(5) Uani 1 1 d G . . . .
H00S H 0.665359 0.738169 0.655845 0.098 Uiso 1 1 d G U . . .
H00T H 0.688103 0.624493 0.625622 0.098 Uiso 1 1 d G U . . .
N00B N 0.79404(10) 0.9303(3) 0.44438(9) 0.0513(5) Uani 1 1 d . . . . .
C00C C 0.50655(9) -0.1973(2) 0.50581(8) 0.0329(4) Uani 1 1 d . . . . .
H00I H 0.510995 -0.329824 0.509905 0.040 Uiso 1 1 calc R U . . .
C00D C 0.63807(9) 1.0686(2) 0.72750(9) 0.0327(4) Uani 1 1 d . . . . .
C00E C 0.73631(8) 1.0773(2) 0.58237(8) 0.0299(3) Uani 1 1 d . . . . .
C00F C 0.49044(8) 0.1070(2) 0.54355(8) 0.0288(3) Uani 1 1 d . . . . .
C00G C 0.49696(8) -0.0910(2) 0.54899(8) 0.0329(4) Uani 1 1 d . . . . .
H00M H 0.494910 -0.152835 0.581683 0.039 Uiso 1 1 calc R U . . .
C00H C 0.75623(8) 1.0273(2) 0.53466(8) 0.0311(3) Uani 1 1 d . . . . .
C00I C 0.48441(8) 0.2243(3) 0.59247(8) 0.0339(4) Uani 1 1 d . . . . .
C00J C 0.76132(9) 1.1455(3) 0.68696(9) 0.0381(4) Uani 1 1 d . . . . .
H00J H 0.792109 1.154582 0.728175 0.046 Uiso 1 1 calc R U . . .
C00K C 0.78132(9) 1.0953(3) 0.64424(9) 0.0386(4) Uani 1 1 d . . . . .
H00K H 0.825568 1.072849 0.656730 0.046 Uiso 1 1 calc R U . . .
C00L C 0.71020(9) 0.9793(3) 0.47486(9) 0.0389(4) Uani 1 1 d . . . . .
H00L H 0.665691 0.978483 0.463906 0.047 Uiso 1 1 calc R U . . .
C00M C 0.67642(9) 1.2306(3) 0.71666(9) 0.0373(4) Uani 1 1 d . . . . .
H00A H 0.648987 1.344117 0.703185 0.045 Uiso 1 1 calc R U . . .
H00B H 0.714501 1.261021 0.755240 0.045 Uiso 1 1 calc R U . . .
C00N C 0.82189(9) 1.0263(3) 0.54753(9) 0.0402(4) Uani 1 1 d . . . . .
H00N H 0.854546 1.058138 0.586572 0.048 Uiso 1 1 calc R U . . .
C00O C 0.65410(9) 1.1699(3) 0.61152(10) 0.0476(5) Uani 1 1 d . . . . .
H00O H 0.610513 1.198942 0.600188 0.057 Uiso 1 1 calc R U . . .
C00P C 0.67126(9) 1.1163(3) 0.56730(9) 0.0450(5) Uani 1 1 d . . . . .
H00P H 0.639086 1.105600 0.526639 0.054 Uiso 1 1 calc R U . . .
C00Q C 0.83778(11) 0.9774(3) 0.50148(10) 0.0497(5) Uani 1 1 d . . . . .
H00Q H 0.881882 0.977347 0.510891 0.060 Uiso 1 1 calc R U . . .
C00R C 0.73133(12) 0.9329(3) 0.43196(10) 0.0481(5) Uani 1 1 d . . . . .
H00R H 0.699925 0.901922 0.392286 0.058 Uiso 1 1 calc R U . . .

loop_
_atom_site_aniso_label
_atom_site_aniso_U_11
_atom_site_aniso_U_22
_atom_site_aniso_U_33
_atom_site_aniso_U_23
_atom_site_aniso_U_13
_atom_site_aniso_U_12
Mn01 0.02913(17) 0.02434(17) 0.02789(19) 0.000 0.01663(15) 0.000
O002 0.0384(6) 0.0276(6) 0.0353(7) -0.0049(5) 0.0228(6) -0.0047(5)
O003 0.0538(8) 0.0380(7) 0.0422(8) -0.0111(6) 0.0349(7) -0.0149(6)
O004 0.0518(7) 0.0307(6) 0.0470(8) -0.0092(5) 0.0309(7) -0.0105(6)
O005 0.0663(9) 0.0363(7) 0.0610(10) -0.0116(6) 0.0473(8) -0.0160(6)
O006 0.0677(9) 0.0391(7) 0.0595(9) -0.0040(6) 0.0500(8) -0.0029(7)
O007 0.0692(9) 0.0418(8) 0.0538(9) -0.0038(6) 0.0462(8) -0.0007(7)
O008 0.0827(11) 0.0460(8) 0.0543(9) -0.0248(7) 0.0468(9) -0.0264(8)
N009 0.0339(7) 0.0293(7) 0.0362(8) 0.0016(6) 0.0204(6) -0.0044(6)
O00A 0.0978(14) 0.0618(11) 0.0587(11) 0.0117(8) 0.0544(11) 0.0184(9)
N00B 0.0746(13) 0.0449(10) 0.0460(11) 0.0058(8) 0.0376(10) 0.0094(9)
C00C 0.0410(9) 0.0267(8) 0.0325(9) -0.0026(7) 0.0180(8) -0.0023(7)
C00D 0.0364(8) 0.0292(8) 0.0399(10) 0.0015(7) 0.0238(8) 0.0007(7)
C00E 0.0309(8) 0.0267(8) 0.0318(9) 0.0044(6) 0.0141(7) -0.0024(6)
C00F 0.0267(7) 0.0326(8) 0.0262(8) -0.0056(6) 0.0116(6) -0.0026(6)
C00G 0.0386(9) 0.0333(9) 0.0288(9) 0.0004(7) 0.0172(7) -0.0026(7)
C00H 0.0370(8) 0.0264(8) 0.0306(9) 0.0047(6) 0.0161(7) 0.0010(7)
C00I 0.0358(8) 0.0385(10) 0.0292(9) -0.0056(7) 0.0165(7) -0.0002(7)
C00J 0.0331(8) 0.0454(11) 0.0321(9) -0.0043(8) 0.0119(8) 0.0009(8)
C00K 0.0289(8) 0.0490(11) 0.0356(10) -0.0018(8) 0.0131(8) 0.0045(8)
C00L 0.0443(10) 0.0347(9) 0.0347(10) -0.0001(7) 0.0156(8) 0.0003(8)
C00M 0.0456(10) 0.0317(9) 0.0463(11) -0.0027(8) 0.0310(9) -0.0040(8)
C00N 0.0398(9) 0.0464(11) 0.0361(10) 0.0077(8) 0.0191(8) 0.0043(8)
C00O 0.0269(8) 0.0754(15) 0.0423(11) 0.0055(10) 0.0175(8) -0.0028(9)
C00P 0.0275(8) 0.0729(15) 0.0307(10) 0.0019(9) 0.0102(8) -0.0068(9)
C00Q 0.0538(12) 0.0531(12) 0.0528(13) 0.0123(10) 0.0337(11) 0.0106(10)
C00R 0.0669(14) 0.0380(10) 0.0357(11) -0.0003(8) 0.0205(10) 0.0017(10)

loop_
_atom_type_symbol
_atom_type_description
_atom_type_scat_dispersion_real
_atom_type_scat_dispersion_imag
_atom_type_scat_source
C C 0.0033 0.0016 'International Tables Vol C Tables 4.2.6.8 and 6.1.1.4'
H H 0.0000 0.0000 'International Tables Vol C Tables 4.2.6.8 and 6.1.1.4'
Mn Mn 0.3368 0.7283 'International Tables Vol C Tables 4.2.6.8 and 6.1.1.4'
N N 0.0061 0.0033 'International Tables Vol C Tables 4.2.6.8 and 6.1.1.4'
O O 0.0106 0.0060 'International Tables Vol C Tables 4.2.6.8 and 6.1.1.4'

loop_
_geom_angle_atom_site_label_1
_geom_angle_atom_site_label_2
_geom_angle_atom_site_label_3
_geom_angle
_geom_angle_site_symmetry_1
_geom_angle_site_symmetry_3
_geom_angle_publ_flag
O002 Mn01 O002 88.74(7) . 2_656 y
O002 Mn01 O004 90.40(5) . 2_656 y
O002 Mn01 O004 177.28(5) 2_656 2_656 y
O002 Mn01 O004 177.29(5) . . y
O002 Mn01 O004 90.40(5) 2_656 . y
O003 Mn01 O002 87.09(5) . 2_656 y
O003 Mn01 O002 87.09(5) 2_656 . y
O003 Mn01 O002 91.70(5) 2_656 2_656 y
O003 Mn01 O002 91.70(5) . . y
O003 Mn01 O003 178.31(7) . 2_656 y
O003 Mn01 O004 90.36(5) 2_656 . y
O003 Mn01 O004 90.36(5) . 2_656 y
O003 Mn01 O004 90.83(5) . . y
O003 Mn01 O004 90.83(5) 2_656 2_656 y
O004 Mn01 O004 90.58(7) . 2_656 y
Mn01 O002 H00C 119.2(13) . . ?
Mn01 O002 H00D 116.1(13) . . ?
H00C O002 H00D 106(2) . . ?
Mn01 O003 H00E 122.0 . . ?
Mn01 O003 H00F 123.8 . . ?
H00E O003 H00F 104.5 . . ?
Mn01 O004 H00G 109.5 . . ?
Mn01 O004 H00H 109.4 . . ?
H00G O004 H00H 104.4 . . ?
C00J N009 C00M 121.06(16) . . ?
C00O N009 C00J 119.75(16) . . ?
C00O N009 C00M 119.18(15) . . ?
H00S O00A H00T 104.5 . . ?
C00R N00B C00Q 116.72(18) . . ?
C00F C00C H00I 119.7 5_656 . ?
C00G C00C H00I 119.7 . . ?
C00G C00C C00F 120.61(16) . 5_656 ?
O005 C00D O006 127.17(16) . . ?
O005 C00D C00M 118.77(15) . . ?
O006 C00D C00M 114.05(15) . . ?
C00K C00E C00H 122.43(15) . . ?
C00P C00E C00H 121.51(16) . . ?
C00P C00E C00K 116.02(17) . . ?
C00C C00F C00I 120.30(16) 5_656 . ?
C00G C00F C00C 119.08(15) . 5_656 ?
C00G C00F C00I 120.51(16) . . ?
C00C C00G H00M 119.8 . . ?
C00F C00G C00C 120.31(16) . . ?
C00F C00G H00M 119.8 . . ?
C00L C00H C00E 121.65(16) . . ?
C00N C00H C00E 121.35(16) . . ?
C00N C00H C00L 116.99(17) . . ?
O007 C00I C00F 117.97(16) . . ?
O008 C00I O007 126.17(17) . . ?
O008 C00I C00F 115.86(16) . . ?
N009 C00J H00J 119.5 . . ?
N009 C00J C00K 121.05(17) . . ?
C00K C00J H00J 119.5 . . ?
C00E C00K H00K 119.6 . . ?
C00J C00K C00E 120.87(16) . . ?
C00J C00K H00K 119.6 . . ?
C00H C00L H00L 120.3 . . ?
C00R C00L C00H 119.45(19) . . ?
C00R C00L H00L 120.3 . . ?
N009 C00M C00D 112.99(14) . . ?
N009 C00M H00A 109.0 . . ?
N009 C00M H00B 109.0 . . ?
C00D C00M H00A 109.0 . . ?
C00D C00M H00B 109.0 . . ?
H00A C00M H00B 107.8 . . ?
C00H C00N H00N 120.5 . . ?
C00Q C00N C00H 118.98(19) . . ?
C00Q C00N H00N 120.5 . . ?
N009 C00O H00O 119.2 . . ?
N009 C00O C00P 121.50(17) . . ?
C00P C00O H00O 119.2 . . ?
C00E C00P H00P 119.6 . . ?
C00O C00P C00E 120.77(18) . . ?
C00O C00P H00P 119.6 . . ?
N00B C00Q C00N 124.3(2) . . ?
N00B C00Q H00Q 117.9 . . ?
C00N C00Q H00Q 117.9 . . ?
N00B C00R C00L 123.6(2) . . ?
N00B C00R H00R 118.2 . . ?
C00L C00R H00R 118.2 . . ?

loop_
_geom_bond_atom_site_label_1
_geom_bond_atom_site_label_2
_geom_bond_distance
_geom_bond_site_symmetry_2
_geom_bond_publ_flag
Mn01 O002 2.1920(12) 2_656 ?
Mn01 O002 2.1920(12) . ?
Mn01 O003 2.1378(12) 2_656 ?
Mn01 O003 2.1377(12) . ?
Mn01 O004 2.2198(13) . ?
Mn01 O004 2.2198(12) 2_656 ?
O002 H00C 0.831(14) . ?
O002 H00D 0.841(14) . ?
O003 H00E 0.8502 . ?
O003 H00F 0.8498 . ?
O004 H00G 0.8515 . ?
O004 H00H 0.8505 . ?
O005 C00D 1.241(2) . ?
O006 C00D 1.242(2) . ?
O007 C00I 1.253(2) . ?
O008 C00I 1.241(2) . ?
N009 C00J 1.336(2) . ?
N009 C00M 1.477(2) . ?
N009 C00O 1.329(2) . ?
O00A H00S 0.8496 . ?
O00A H00T 0.8503 . ?
N00B C00Q 1.333(3) . ?
N00B C00R 1.329(3) . ?
C00C H00I 0.9300 . ?
C00C C00F 1.393(2) 5_656 ?
C00C C00G 1.390(2) . ?
C00D C00M 1.529(2) . ?
C00E C00H 1.481(2) . ?
C00E C00K 1.392(3) . ?
C00E C00P 1.391(2) . ?
C00F C00G 1.388(2) . ?
C00F C00I 1.510(2) . ?
C00G H00M 0.9300 . ?
C00H C00L 1.395(3) . ?
C00H C00N 1.392(2) . ?
C00J H00J 0.9300 . ?
C00J C00K 1.369(3) . ?
C00K H00K 0.9300 . ?
C00L H00L 0.9300 . ?
C00L C00R 1.385(3) . ?
C00M H00A 0.9700 . ?
C00M H00B 0.9700 . ?
C00N H00N 0.9300 . ?
C00N C00Q 1.380(3) . ?
C00O H00O 0.9300 . ?
C00O C00P 1.365(3) . ?
C00P H00P 0.9300 . ?
C00Q H00Q 0.9300 . ?
C00R H00R 0.9300 . ?

loop_
_geom_torsion_atom_site_label_1
_geom_torsion_atom_site_label_2
_geom_torsion_atom_site_label_3
_geom_torsion_atom_site_label_4
_geom_torsion
_geom_torsion_site_symmetry_1
_geom_torsion_site_symmetry_2
_geom_torsion_site_symmetry_3
_geom_torsion_site_symmetry_4
_geom_torsion_publ_flag
O005 C00D C00M N009 -2.2(3) . . . . ?
O006 C00D C00M N009 177.47(16) . . . . ?
N009 C00J C00K C00E -1.1(3) . . . . ?
N009 C00O C00P C00E -1.9(3) . . . . ?
C00C C00F C00G C00C 0.2(3) 5_656 . . . ?
C00C C00F C00I O007 153.88(17) 5_656 . . . ?
C00C C00F C00I O008 -25.8(2) 5_656 . . . ?
C00E C00H C00L C00R -179.77(16) . . . . ?
C00E C00H C00N C00Q 179.60(17) . . . . ?
C00F C00C C00G C00F -0.2(3) 5_656 . . . ?
C00G C00F C00I O007 -30.0(2) . . . . ?
C00G C00F C00I O008 150.35(18) . . . . ?
C00H C00E C00K C00J 178.69(17) . . . . ?
C00H C00E C00P C00O -177.27(19) . . . . ?
C00H C00L C00R N00B 0.3(3) . . . . ?
C00H C00N C00Q N00B 0.1(3) . . . . ?
C00I C00F C00G C00C -176.03(15) . . . . ?
C00J N009 C00M C00D -107.55(19) . . . . ?
C00J N009 C00O C00P 1.9(3) . . . . ?
C00K C00E C00H C00L 169.39(17) . . . . ?
C00K C00E C00H C00N -10.7(3) . . . . ?
C00K C00E C00P C00O 0.4(3) . . . . ?
C00L C00H C00N C00Q -0.5(3) . . . . ?
C00M N009 C00J C00K 178.30(17) . . . . ?
C00M N009 C00O C00P -176.83(19) . . . . ?
C00N C00H C00L C00R 0.3(3) . . . . ?
C00O N009 C00J C00K -0.4(3) . . . . ?
C00O N009 C00M C00D 71.1(2) . . . . ?
C00P C00E C00H C00L -13.0(3) . . . . ?
C00P C00E C00H C00N 166.87(18) . . . . ?
C00P C00E C00K C00J 1.0(3) . . . . ?
C00Q N00B C00R C00L -0.7(3) . . . . ?
C00R N00B C00Q C00N 0.5(3) . . . . ?
